data_4339579
loop_
_publ_author_name
'Perruchas, Sandrine'
'Flores, Samuel'
'Jousselme, Bruno'
'Lobkovsky, Emil'
'Abru\~na, Hector'
'Disalvo, Francis J.'

_publ_section_title
;
 [W6S8] octahedral tungsten clusters functionalized with thiophene
 derivatives: toward polymerizable building blocks.
;
_journal_issue 21
_journal_name_full 'Inorganic chemistry'
_journal_page_first 8976
_journal_page_last 8987
_journal_paper_doi 10.1021/ic7010748
_journal_volume 46
_journal_year 2007
_chemical_formula_moiety C72H90P6S20W6
_chemical_formula_sum 'C72 H90 P6 S20 W6'
_chemical_formula_weight 2885.56
_chemical_name_common ' [W6S8(2T-PEt2)6]'
_chemical_name_systematic
;
 [W6S8(2T-PEt2)6]
;
_space_group_IT_number 2
_symmetry_cell_setting triclinic
_symmetry_space_group_name_Hall '-P 1'
_symmetry_space_group_name_H-M 'P -1'
_atom_sites_solution_hydrogens geom
_atom_sites_solution_primary direct
_atom_sites_solution_secondary difmap
_audit_creation_method SHELXL-97
_cell_angle_alpha 69.288(4)
_cell_angle_beta 68.914(4)
_cell_angle_gamma 71.871(3)
_cell_formula_units_Z 1
_cell_length_a 11.5202(10)
_cell_length_b 14.0861(12)
_cell_length_c 15.7759(14)
_cell_measurement_reflns_used 7675
_cell_measurement_temperature 173(2)
_cell_measurement_theta_max 33.31
_cell_volume 2184.1(3)
_computing_cell_refinement 'Bruker SAINT+'
_computing_data_collection 'Bruker SMART'
_computing_data_reduction 'Bruker SAINT+'
_computing_molecular_graphics 'Bruker SHELXTL'
_computing_publication_material 'Bruker SHELXTL'
_computing_structure_refinement 'SHELXL-97 (Sheldrick, 1997)'
_computing_structure_solution 'SHELXS-97 (Sheldrick, 1990)'
_diffrn_ambient_temperature 173(2)
_diffrn_measured_fraction_theta_full 0.947
_diffrn_measured_fraction_theta_max 0.947
_diffrn_measurement_device_type 'Bruker X8 APEX II diffractometer'
_diffrn_measurement_method 'phi and omega scans'
_diffrn_radiation_monochromator graphite
_diffrn_radiation_source 'fine-focus sealed tube'
_diffrn_radiation_type MoK\a
_diffrn_radiation_wavelength 0.71073
_diffrn_reflns_av_R_equivalents 0.0398
_diffrn_reflns_av_sigmaI/netI 0.0571
_diffrn_reflns_limit_h_max 17
_diffrn_reflns_limit_h_min -17
_diffrn_reflns_limit_k_max 13
_diffrn_reflns_limit_k_min -21
_diffrn_reflns_limit_l_max 21
_diffrn_reflns_limit_l_min -24
_diffrn_reflns_number 51643
_diffrn_reflns_theta_full 33.35
_diffrn_reflns_theta_max 33.35
_diffrn_reflns_theta_min 1.82
_exptl_absorpt_coefficient_mu 8.497
_exptl_absorpt_correction_T_max 0.8156
_exptl_absorpt_correction_T_min 0.2252
_exptl_absorpt_correction_type empirical
_exptl_absorpt_process_details ' semi-empirical SADABS'
_exptl_crystal_colour brown
_exptl_crystal_density_diffrn 2.194
_exptl_crystal_density_meas ?
_exptl_crystal_density_method 'not measured'
_exptl_crystal_description platelet
_exptl_crystal_F_000 1376
_exptl_crystal_size_max 0.25
_exptl_crystal_size_mid 0.05
_exptl_crystal_size_min 0.03
_refine_diff_density_max 2.288
_refine_diff_density_min -2.287
_refine_diff_density_rms 0.234
_refine_ls_extinction_method none
_refine_ls_goodness_of_fit_ref 1.019
_refine_ls_hydrogen_treatment riding
_refine_ls_matrix_type full
_refine_ls_number_parameters 469
_refine_ls_number_reflns 16027
_refine_ls_number_restraints 0
_refine_ls_restrained_S_all 1.019
_refine_ls_R_factor_all 0.0681
_refine_ls_R_factor_gt 0.0336
_refine_ls_shift/su_max 0.004
_refine_ls_shift/su_mean 0.000
_refine_ls_structure_factor_coef Fsqd
_refine_ls_weighting_details 'calc w=1/[\s^2^(Fo^2^)+(0.0263P)^2^+9.4941P] where P=(Fo^2^+2Fc^2^)/3'
_refine_ls_weighting_scheme calc
_refine_ls_wR_factor_gt 0.0719
_refine_ls_wR_factor_ref 0.0848
_reflns_number_gt 11293
_reflns_number_total 16027
_reflns_threshold_expression >2sigma(I)
_cod_data_source_file ic7010748-file001.cif
_cod_data_source_block 3
_cod_depositor_comments
;
The following automatic conversions were performed:

'_exptl_crystal_density_meas' value 'not measured' was changed to '?'
- the value is perceived as not measured.

Automatic conversion script
Id: cif_fix_values 3008 2015-01-20 13:52:24Z robertas 
;
_cod_original_sg_symbol_Hall -P1
_cod_original_sg_symbol_H-M P-1
_cod_database_code 4339579

loop_
_symmetry_equiv_pos_as_xyz
'x, y, z'
'-x, -y, -z'

loop_
_atom_site_label
_atom_site_type_symbol
_atom_site_fract_x
_atom_site_fract_y
_atom_site_fract_z
_atom_site_U_iso_or_equiv
_atom_site_adp_type
_atom_site_occupancy
_atom_site_symmetry_multiplicity
_atom_site_calc_flag
_atom_site_refinement_flags
W1 W 0.880162(15) 0.985804(13) 0.120291(13) 0.01608(4) Uani 1 1 d .
W2 W 1.098640(15) 0.867844(13) 0.044574(13) 0.01611(4) Uani 1 1 d .
W3 W 1.090321(15) 1.063018(13) 0.037170(13) 0.01631(4) Uani 1 1 d .
S1 S 0.89671(10) 0.80909(9) 0.11826(9) 0.0193(2) Uani 1 1 d .
S2 S 1.06359(10) 0.92180(9) 0.18631(8) 0.0187(2) Uani 1 1 d .
S3 S 0.71656(10) 1.04977(8) 0.03514(8) 0.0164(2) Uani 1 1 d .
S4 S 0.88299(10) 1.16478(9) 0.10407(8) 0.0186(2) Uani 1 1 d .
P1 P 0.71950(11) 0.97794(10) 0.28074(9) 0.0211(2) Uani 1 1 d .
P2 P 1.22418(11) 0.68420(9) 0.09525(9) 0.0207(2) Uani 1 1 d .
P3 P 1.21244(11) 1.15954(10) 0.07411(10) 0.0214(2) Uani 1 1 d .
S1A S 0.69586(15) 1.14885(13) 0.36945(12) 0.0403(3) Uani 1 1 d .
S2A S 0.7942(3) 1.1855(4) 0.5957(2) 0.1263(16) Uani 1 1 d .
C1A C 0.7564(5) 1.0235(4) 0.3611(4) 0.0275(11) Uani 1 1 d .
C2A C 0.8275(6) 0.9690(6) 0.4224(5) 0.0433(15) Uani 1 1 d .
H2A H 0.8697 0.9000 0.4282 0.052 Uiso 1 1 calc R
C3A C 0.8296(7) 1.0300(7) 0.4767(5) 0.056(2) Uani 1 1 d .
H3A H 0.8737 1.0040 0.5220 0.067 Uiso 1 1 calc R
C4A C 0.7625(6) 1.1286(6) 0.4574(5) 0.0453(16) Uani 1 1 d .
C5A C 0.7373(7) 1.2128(8) 0.5010(5) 0.067(3) Uani 1 1 d .
C6A C 0.6724(9) 1.3138(7) 0.4789(6) 0.069(3) Uani 1 1 d .
H6A H 0.6312 1.3425 0.4317 0.083 Uiso 1 1 calc R
C7A C 0.6762(15) 1.3680(13) 0.5366(11) 0.141(7) Uani 1 1 d .
H7A H 0.6395 1.4382 0.5297 0.169 Uiso 1 1 calc R
C8A C 0.7352(15) 1.3126(15) 0.6012(10) 0.162(10) Uani 1 1 d .
H8A H 0.7443 1.3385 0.6446 0.194 Uiso 1 1 calc R
C9A C 0.6888(6) 0.8504(4) 0.3569(4) 0.0352(13) Uani 1 1 d .
H9A1 H 0.7692 0.8028 0.3615 0.042 Uiso 1 1 calc R
H9A2 H 0.6393 0.8566 0.4198 0.042 Uiso 1 1 calc R
C10A C 0.6180(6) 0.8057(5) 0.3210(5) 0.0461(16) Uani 1 1 d .
H10A H 0.6044 0.7391 0.3633 0.069 Uiso 1 1 calc R
H10B H 0.6673 0.7978 0.2593 0.069 Uiso 1 1 calc R
H10C H 0.5374 0.8517 0.3176 0.069 Uiso 1 1 calc R
C11A C 0.5616(5) 1.0582(4) 0.2771(4) 0.0290(11) Uani 1 1 d .
H11A H 0.5691 1.1303 0.2528 0.035 Uiso 1 1 calc R
H11B H 0.5361 1.0429 0.2318 0.035 Uiso 1 1 calc R
C12A C 0.4549(5) 1.0475(5) 0.3685(4) 0.0389(14) Uani 1 1 d .
H12A H 0.3777 1.0937 0.3569 0.058 Uiso 1 1 calc R
H12B H 0.4765 1.0647 0.4139 0.058 Uiso 1 1 calc R
H12C H 0.4431 0.9773 0.3926 0.058 Uiso 1 1 calc R
S1B S 1.44567(15) 0.54314(11) 0.17563(14) 0.0433(4) Uani 1 1 d .
S2B S 1.74974(16) 0.55657(13) 0.27085(15) 0.0489(4) Uani 1 1 d .
C1B C 1.3475(4) 0.6635(4) 0.1487(4) 0.0239(10) Uani 1 1 d .
C2B C 1.3881(5) 0.7340(5) 0.1628(5) 0.0408(15) Uani 1 1 d .
H2B H 1.3485 0.8039 0.1514 0.049 Uiso 1 1 calc R
C3B C 1.4975(6) 0.6927(5) 0.1971(5) 0.0402(15) Uani 1 1 d .
H3B H 1.5348 0.7327 0.2116 0.048 Uiso 1 1 calc R
C4B C 1.5417(5) 0.5899(4) 0.2064(4) 0.0256(10) Uani 1 1 d .
C5B C 1.6560(5) 0.5202(4) 0.2294(4) 0.0303(11) Uani 1 1 d .
C6B C 1.7107(5) 0.4199(4) 0.2143(4) 0.0311(12) Uani 1 1 d .
H6B H 1.6748 0.3852 0.1930 0.037 Uiso 1 1 calc R
C7B C 1.8287(6) 0.3808(5) 0.2369(5) 0.0422(15) Uani 1 1 d .
H7B H 1.8801 0.3166 0.2308 0.051 Uiso 1 1 calc R
C8B C 1.8595(6) 0.4450(5) 0.2678(5) 0.0467(17) Uani 1 1 d .
H8B H 1.9335 0.4294 0.2855 0.056 Uiso 1 1 calc R
C9B C 1.3141(5) 0.6241(4) -0.0016(4) 0.0293(11) Uani 1 1 d .
H9B1 H 1.3507 0.5519 0.0241 0.035 Uiso 1 1 calc R
H9B2 H 1.2567 0.6260 -0.0348 0.035 Uiso 1 1 calc R
C10B C 1.4200(5) 0.6794(4) -0.0711(4) 0.0349(13) Uani 1 1 d .
H10D H 1.4648 0.6460 -0.1208 0.052 Uiso 1 1 calc R
H10E H 1.4781 0.6763 -0.0387 0.052 Uiso 1 1 calc R
H10F H 1.3840 0.7506 -0.0973 0.052 Uiso 1 1 calc R
C11B C 1.1305(5) 0.5879(4) 0.1781(4) 0.0304(12) Uani 1 1 d .
H11C H 1.0661 0.5881 0.1519 0.036 Uiso 1 1 calc R
H11D H 1.1859 0.5195 0.1857 0.036 Uiso 1 1 calc R
C12B C 1.0662(6) 0.6087(5) 0.2743(4) 0.0386(13) Uani 1 1 d .
H12D H 1.0183 0.5565 0.3150 0.058 Uiso 1 1 calc R
H12E H 1.0100 0.6758 0.2674 0.058 Uiso 1 1 calc R
H12F H 1.1297 0.6069 0.3013 0.058 Uiso 1 1 calc R
S1C S 1.24137(13) 1.26453(11) 0.20211(10) 0.0322(3) Uani 1 1 d .
S2C S 1.0699(2) 1.34151(17) 0.46745(16) 0.0641(5) Uani 1 1 d .
C1C C 1.1623(4) 1.1880(4) 0.1866(4) 0.0238(10) Uani 1 1 d .
C2C C 1.0723(5) 1.1559(4) 0.2678(4) 0.0298(11) Uani 1 1 d .
H2C H 1.0197 1.1140 0.2738 0.036 Uiso 1 1 calc R
C3C C 1.0665(5) 1.1923(5) 0.3423(4) 0.0336(12) Uani 1 1 d .
H3C H 1.0095 1.1769 0.4020 0.040 Uiso 1 1 calc R
C4C C 1.1532(5) 1.2526(4) 0.3181(4) 0.0283(11) Uani 1 1 d .
C5C C 1.1802(6) 1.3029(4) 0.3738(4) 0.0365(13) Uani 1 1 d .
C6C C 1.3002(5) 1.3281(3) 0.3586(3) 0.0198(9) Uani 1 1 d .
H6C H 1.3755 1.3128 0.3127 0.024 Uiso 1 1 calc R
C7C C 1.2830(9) 1.3805(6) 0.4260(6) 0.064(2) Uani 1 1 d .
H7C H 1.3480 1.4055 0.4272 0.077 Uiso 1 1 calc R
C8C C 1.1709(10) 1.3911(6) 0.4855(6) 0.063(2) Uani 1 1 d .
H8C H 1.1487 1.4229 0.5334 0.076 Uiso 1 1 calc R
C9C C 1.3788(5) 1.0952(4) 0.0684(4) 0.0317(12) Uani 1 1 d .
H9C1 H 1.4205 1.0778 0.0087 0.038 Uiso 1 1 calc R
H9C2 H 1.4224 1.1423 0.0714 0.038 Uiso 1 1 calc R
C10C C 1.3877(5) 0.9975(5) 0.1488(5) 0.0406(15) Uani 1 1 d .
H10G H 1.4755 0.9652 0.1444 0.061 Uiso 1 1 calc R
H10H H 1.3456 0.9505 0.1453 0.061 Uiso 1 1 calc R
H10I H 1.3476 1.0149 0.2079 0.061 Uiso 1 1 calc R
C11C C 1.2250(5) 1.2882(4) -0.0072(4) 0.0291(11) Uani 1 1 d .
H11E H 1.2861 1.3134 0.0039 0.035 Uiso 1 1 calc R
H11F H 1.2577 1.2821 -0.0714 0.035 Uiso 1 1 calc R
C12C C 1.0996(6) 1.3680(4) 0.0017(5) 0.0390(14) Uani 1 1 d .
H12G H 1.1134 1.4333 -0.0432 0.058 Uiso 1 1 calc R
H12H H 1.0676 1.3763 0.0644 0.058 Uiso 1 1 calc R
H12I H 1.0389 1.3445 -0.0106 0.058 Uiso 1 1 calc R

loop_
_atom_site_aniso_label
_atom_site_aniso_U_11
_atom_site_aniso_U_22
_atom_site_aniso_U_33
_atom_site_aniso_U_23
_atom_site_aniso_U_13
_atom_site_aniso_U_12
W1 0.01096(7) 0.01598(8) 0.01939(10) -0.00439(7) -0.00389(6) -0.00119(6)
W2 0.01166(8) 0.01451(8) 0.02023(10) -0.00390(7) -0.00494(6) -0.00058(6)
W3 0.01148(8) 0.01563(8) 0.02123(10) -0.00502(7) -0.00506(6) -0.00153(6)
S1 0.0159(5) 0.0173(5) 0.0231(6) -0.0038(4) -0.0059(4) -0.0029(4)
S2 0.0128(5) 0.0192(5) 0.0228(6) -0.0050(4) -0.0055(4) -0.0016(4)
S3 0.0147(5) 0.0176(5) 0.0150(5) -0.0021(4) -0.0041(4) -0.0035(4)
S4 0.0149(5) 0.0187(5) 0.0216(6) -0.0062(4) -0.0061(4) -0.0008(4)
P1 0.0166(5) 0.0201(6) 0.0225(6) -0.0039(5) -0.0032(5) -0.0034(4)
P2 0.0181(5) 0.0165(5) 0.0254(7) -0.0041(5) -0.0082(5) -0.0004(4)
P3 0.0170(5) 0.0201(6) 0.0285(7) -0.0083(5) -0.0069(5) -0.0033(4)
S1A 0.0443(8) 0.0416(8) 0.0446(9) -0.0222(7) -0.0155(7) -0.0064(6)
S2A 0.107(2) 0.265(5) 0.0628(17) -0.082(2) 0.0094(15) -0.111(3)
C1A 0.024(2) 0.032(3) 0.022(3) -0.003(2) -0.003(2) -0.008(2)
C2A 0.036(3) 0.052(4) 0.039(4) 0.003(3) -0.019(3) -0.014(3)
C3A 0.057(4) 0.090(6) 0.033(4) 0.002(4) -0.021(3) -0.043(4)
C4A 0.046(4) 0.072(5) 0.028(3) -0.016(3) 0.000(3) -0.035(3)
C5A 0.061(5) 0.125(8) 0.039(4) -0.046(5) 0.021(3) -0.066(5)
C6A 0.099(6) 0.064(5) 0.060(5) -0.046(4) 0.018(4) -0.049(5)
C7A 0.160(13) 0.157(14) 0.148(14) -0.127(12) 0.059(11) -0.110(11)
C8A 0.160(14) 0.30(2) 0.112(11) -0.159(15) 0.067(10) -0.166(15)
C9A 0.038(3) 0.023(2) 0.035(3) -0.004(2) 0.000(2) -0.008(2)
C10A 0.045(4) 0.040(3) 0.052(4) -0.019(3) 0.007(3) -0.023(3)
C11A 0.020(2) 0.036(3) 0.029(3) -0.013(2) -0.005(2) -0.001(2)
C12A 0.023(3) 0.043(3) 0.038(4) -0.011(3) 0.005(2) -0.006(2)
S1B 0.0403(8) 0.0213(6) 0.0785(13) -0.0112(7) -0.0399(8) 0.0045(5)
S2B 0.0431(9) 0.0382(8) 0.0735(13) -0.0134(8) -0.0334(9) -0.0015(7)
C1B 0.021(2) 0.016(2) 0.033(3) -0.0047(19) -0.011(2) 0.0005(16)
C2B 0.032(3) 0.028(3) 0.070(5) -0.022(3) -0.031(3) 0.012(2)
C3B 0.037(3) 0.032(3) 0.065(5) -0.020(3) -0.030(3) 0.002(2)
C4B 0.023(2) 0.028(2) 0.026(3) -0.008(2) -0.010(2) -0.0011(18)
C5B 0.030(3) 0.029(3) 0.032(3) -0.004(2) -0.017(2) -0.002(2)
C6B 0.025(2) 0.032(3) 0.034(3) -0.013(2) -0.016(2) 0.011(2)
C7B 0.035(3) 0.035(3) 0.051(4) -0.011(3) -0.015(3) 0.003(2)
C8B 0.035(3) 0.041(4) 0.061(5) -0.003(3) -0.027(3) -0.002(3)
C9B 0.026(2) 0.023(2) 0.037(3) -0.010(2) -0.012(2) 0.0024(19)
C10B 0.031(3) 0.033(3) 0.033(3) -0.012(2) -0.001(2) -0.002(2)
C11B 0.029(3) 0.021(2) 0.040(3) -0.001(2) -0.014(2) -0.0076(19)
C12B 0.042(3) 0.040(3) 0.033(3) -0.001(3) -0.012(3) -0.015(3)
S1C 0.0372(7) 0.0355(7) 0.0284(7) -0.0125(6) -0.0015(6) -0.0184(6)
S2C 0.0690(13) 0.0570(12) 0.0539(13) -0.0193(10) -0.0075(10) -0.0034(10)
C1C 0.022(2) 0.019(2) 0.032(3) -0.008(2) -0.008(2) -0.0027(17)
C2C 0.020(2) 0.031(3) 0.036(3) -0.005(2) -0.007(2) -0.0065(19)
C3C 0.025(3) 0.037(3) 0.032(3) -0.007(2) -0.003(2) -0.007(2)
C4C 0.029(3) 0.025(2) 0.027(3) -0.007(2) -0.009(2) 0.0005(19)
C5C 0.057(4) 0.024(3) 0.025(3) -0.010(2) -0.012(3) 0.000(2)
C6C 0.031(2) 0.020(2) 0.018(2) -0.0108(18) -0.0051(19) -0.0132(17)
C7C 0.090(6) 0.054(5) 0.067(6) -0.022(4) -0.032(5) -0.022(4)
C8C 0.118(7) 0.036(4) 0.038(4) -0.010(3) -0.035(5) -0.005(4)
C9C 0.017(2) 0.034(3) 0.047(4) -0.019(3) -0.009(2) -0.0010(19)
C10C 0.030(3) 0.032(3) 0.067(5) -0.014(3) -0.028(3) 0.000(2)
C11C 0.033(3) 0.028(3) 0.028(3) -0.006(2) -0.008(2) -0.011(2)
C12C 0.050(4) 0.021(3) 0.042(4) -0.005(2) -0.017(3) -0.001(2)

loop_
_atom_type_symbol
_atom_type_description
_atom_type_scat_dispersion_real
_atom_type_scat_dispersion_imag
_atom_type_scat_source
C C 0.0033 0.0016 'International Tables Vol C Tables 4.2.6.8 and 6.1.1.4'
H H 0.0000 0.0000 'International Tables Vol C Tables 4.2.6.8 and 6.1.1.4'
P P 0.1023 0.0942 'International Tables Vol C Tables 4.2.6.8 and 6.1.1.4'
S S 0.1246 0.1234 'International Tables Vol C Tables 4.2.6.8 and 6.1.1.4'
W W -0.8490 6.8722 'International Tables Vol C Tables 4.2.6.8 and 6.1.1.4'

loop_
_geom_angle_atom_site_label_1
_geom_angle_atom_site_label_2
_geom_angle_atom_site_label_3
_geom_angle
_geom_angle_site_symmetry_1
_geom_angle_site_symmetry_3
S1 W1 S4 173.16(4) . .
S1 W1 S3 89.47(4) . .
S4 W1 S3 90.35(4) . .
S1 W1 S2 89.39(4) . .
S4 W1 S2 89.94(4) . .
S3 W1 S2 172.89(4) . .
S1 W1 P1 97.08(4) . .
S4 W1 P1 89.75(4) . .
S3 W1 P1 93.94(4) . .
S2 W1 P1 93.17(4) . .
S1 W1 W3 117.27(3) . .
S4 W1 W3 57.00(3) . .
S3 W1 W3 117.12(3) . .
S2 W1 W3 57.53(3) . .
P1 W1 W3 132.15(3) . .
S1 W1 W2 117.14(3) . 2_775
S4 W1 W2 57.45(3) . 2_775
S3 W1 W2 56.99(3) . 2_775
S2 W1 W2 117.65(3) . 2_775
P1 W1 W2 132.39(3) . 2_775
W3 W1 W2 60.180(8) . 2_775
S1 W1 W2 57.01(3) . .
S4 W1 W2 117.25(3) . .
S3 W1 W2 116.60(3) . .
S2 W1 W2 57.22(3) . .
P1 W1 W2 137.36(3) . .
W3 W1 W2 60.291(9) . .
W2 W1 W2 90.147(10) 2_775 .
S1 W1 W3 57.08(3) . 2_775
S4 W1 W3 117.50(3) . 2_775
S3 W1 W3 56.75(3) . 2_775
S2 W1 W3 117.07(3) . 2_775
P1 W1 W3 137.50(3) . 2_775
W3 W1 W3 90.248(9) . 2_775
W2 W1 W3 60.101(9) 2_775 2_775
W2 W1 W3 59.884(8) . 2_775
S1 W2 S3 172.29(4) . 2_775
S1 W2 S4 90.10(4) . 2_775
S3 W2 S4 90.11(4) 2_775 2_775
S1 W2 S2 89.23(4) . .
S3 W2 S2 89.59(4) 2_775 .
S4 W2 S2 172.84(4) 2_775 .
S1 W2 P2 91.43(4) . .
S3 W2 P2 96.28(4) 2_775 .
S4 W2 P2 89.09(4) 2_775 .
S2 W2 P2 98.05(4) . .
S1 W2 W1 116.89(3) . 2_775
S3 W2 W1 57.27(3) 2_775 2_775
S4 W2 W1 56.80(3) 2_775 2_775
S2 W2 W1 117.46(3) . 2_775
P2 W2 W1 133.19(3) . 2_775
S1 W2 W1 56.80(3) . .
S3 W2 W1 116.51(3) 2_775 .
S4 W2 W1 116.86(3) 2_775 .
S2 W2 W1 57.18(2) . .
P2 W2 W1 136.51(3) . .
W1 W2 W1 89.853(10) 2_775 .
S1 W2 W3 57.16(3) . 2_775
S3 W2 W3 117.03(3) 2_775 2_775
S4 W2 W3 56.67(2) 2_775 2_775
S2 W2 W3 117.39(3) . 2_775
P2 W2 W3 129.74(3) . 2_775
W1 W2 W3 59.812(8) 2_775 2_775
W1 W2 W3 60.243(9) . 2_775
S1 W2 W3 116.44(3) . .
S3 W2 W3 56.87(3) 2_775 .
S4 W2 W3 116.96(3) 2_775 .
S2 W2 W3 57.29(3) . .
P2 W2 W3 140.11(3) . .
W1 W2 W3 60.213(9) 2_775 .
W1 W2 W3 59.678(8) . .
W3 W2 W3 90.101(8) 2_775 .
S4 W3 S3 172.86(4) . 2_775
S4 W3 S1 90.39(4) . 2_775
S3 W3 S1 89.36(4) 2_775 2_775
S4 W3 S2 89.81(4) . .
S3 W3 S2 89.47(4) 2_775 .
S1 W3 S2 172.19(4) 2_775 .
S4 W3 P3 93.14(4) . .
S3 W3 P3 93.99(4) 2_775 .
S1 W3 P3 89.41(4) 2_775 .
S2 W3 P3 98.37(4) . .
S4 W3 W1 57.09(3) . .
S3 W3 W1 116.93(3) 2_775 .
S1 W3 W1 116.80(3) 2_775 .
S2 W3 W1 57.23(2) . .
P3 W3 W1 138.04(3) . .
S4 W3 W2 57.41(3) . 2_775
S3 W3 W2 116.92(3) 2_775 2_775
S1 W3 W2 56.86(3) 2_775 2_775
S2 W3 W2 117.19(3) . 2_775
P3 W3 W2 131.38(3) . 2_775
W1 W3 W2 60.008(9) . 2_775
S4 W3 W2 117.08(3) . .
S3 W3 W2 56.94(3) 2_775 .
S1 W3 W2 116.23(3) 2_775 .
S2 W3 W2 57.03(3) . .
P3 W3 W2 138.54(3) . .
W1 W3 W2 60.031(7) . .
W2 W3 W2 89.899(8) 2_775 .
S4 W3 W1 117.22(3) . 2_775
S3 W3 W1 57.09(3) 2_775 2_775
S1 W3 W1 56.58(3) 2_775 2_775
S2 W3 W1 116.68(3) . 2_775
P3 W3 W1 131.99(3) . 2_775
W1 W3 W1 89.752(9) . 2_775
W2 W3 W1 59.872(8) 2_775 2_775
W2 W3 W1 59.686(8) . 2_775
W1 S1 W2 66.19(3) . .
W1 S1 W3 66.34(3) . 2_775
W2 S1 W3 65.98(3) . 2_775
W1 S2 W2 65.61(3) . .
W1 S2 W3 65.24(3) . .
W2 S2 W3 65.68(3) . .
W3 S3 W2 66.19(3) 2_775 2_775
W3 S3 W1 66.16(3) 2_775 .
W2 S3 W1 65.74(3) 2_775 .
W3 S4 W1 65.92(3) . .
W3 S4 W2 65.92(3) . 2_775
W1 S4 W2 65.75(3) . 2_775
C1A P1 C11A 101.8(2) . .
C1A P1 C9A 100.3(3) . .
C11A P1 C9A 104.3(3) . .
C1A P1 W1 116.12(17) . .
C11A P1 W1 114.30(18) . .
C9A P1 W1 117.82(19) . .
C1B P2 C11B 102.9(2) . .
C1B P2 C9B 100.5(2) . .
C11B P2 C9B 102.0(3) . .
C1B P2 W2 118.76(16) . .
C11B P2 W2 116.01(17) . .
C9B P2 W2 114.26(18) . .
C1C P3 C11C 101.0(2) . .
C1C P3 C9C 99.9(2) . .
C11C P3 C9C 102.9(3) . .
C1C P3 W3 121.53(16) . .
C11C P3 W3 114.22(18) . .
C9C P3 W3 114.68(18) . .
C4A S1A C1A 93.3(3) . .
C5A S2A C8A 90.6(7) . .
C2A C1A S1A 110.4(5) . .
C2A C1A P1 128.4(5) . .
S1A C1A P1 121.1(3) . .
C1A C2A C3A 112.0(6) . .
C1A C2A H2A 124.0 . .
C3A C2A H2A 124.0 . .
C4A C3A C2A 114.9(6) . .
C4A C3A H3A 122.6 . .
C2A C3A H3A 122.6 . .
C3A C4A C5A 130.8(7) . .
C3A C4A S1A 109.4(5) . .
C5A C4A S1A 119.8(7) . .
C6A C5A C4A 130.3(8) . .
C6A C5A S2A 111.5(6) . .
C4A C5A S2A 118.2(8) . .
C5A C6A C7A 111.1(12) . .
C5A C6A H6A 124.4 . .
C7A C6A H6A 124.4 . .
C8A C7A C6A 115.0(14) . .
C8A C7A H7A 122.5 . .
C6A C7A H7A 122.5 . .
C7A C8A S2A 111.7(8) . .
C7A C8A H8A 124.2 . .
S2A C8A H8A 124.2 . .
C10A C9A P1 112.8(5) . .
C10A C9A H9A1 109.0 . .
P1 C9A H9A1 109.0 . .
C10A C9A H9A2 109.0 . .
P1 C9A H9A2 109.0 . .
H9A1 C9A H9A2 107.8 . .
C9A C10A H10A 109.5 . .
C9A C10A H10B 109.5 . .
H10A C10A H10B 109.5 . .
C9A C10A H10C 109.5 . .
H10A C10A H10C 109.5 . .
H10B C10A H10C 109.5 . .
C12A C11A P1 117.9(4) . .
C12A C11A H11A 107.8 . .
P1 C11A H11A 107.8 . .
C12A C11A H11B 107.8 . .
P1 C11A H11B 107.8 . .
H11A C11A H11B 107.2 . .
C11A C12A H12A 109.5 . .
C11A C12A H12B 109.5 . .
H12A C12A H12B 109.5 . .
C11A C12A H12C 109.5 . .
H12A C12A H12C 109.5 . .
H12B C12A H12C 109.5 . .
C4B S1B C1B 93.2(2) . .
C8B S2B C5B 92.2(3) . .
C2B C1B S1B 109.8(4) . .
C2B C1B P2 128.3(4) . .
S1B C1B P2 121.4(3) . .
C1B C2B C3B 114.1(5) . .
C1B C2B H2B 123.0 . .
C3B C2B H2B 123.0 . .
C4B C3B C2B 113.3(5) . .
C4B C3B H3B 123.4 . .
C2B C3B H3B 123.4 . .
C3B C4B C5B 131.2(5) . .
C3B C4B S1B 109.7(4) . .
C5B C4B S1B 118.9(4) . .
C6B C5B C4B 126.5(5) . .
C6B C5B S2B 111.2(4) . .
C4B C5B S2B 122.1(4) . .
C7B C6B C5B 109.6(5) . .
C7B C6B H6B 125.2 . .
C5B C6B H6B 125.2 . .
C8B C7B C6B 114.1(5) . .
C8B C7B H7B 123.0 . .
C6B C7B H7B 123.0 . .
C7B C8B S2B 112.9(5) . .
C7B C8B H8B 123.6 . .
S2B C8B H8B 123.6 . .
C10B C9B P2 111.8(4) . .
C10B C9B H9B1 109.3 . .
P2 C9B H9B1 109.3 . .
C10B C9B H9B2 109.3 . .
P2 C9B H9B2 109.3 . .
H9B1 C9B H9B2 107.9 . .
C9B C10B H10D 109.5 . .
C9B C10B H10E 109.5 . .
H10D C10B H10E 109.5 . .
C9B C10B H10F 109.5 . .
H10D C10B H10F 109.5 . .
H10E C10B H10F 109.5 . .
C12B C11B P2 112.6(4) . .
C12B C11B H11C 109.1 . .
P2 C11B H11C 109.1 . .
C12B C11B H11D 109.1 . .
P2 C11B H11D 109.1 . .
H11C C11B H11D 107.8 . .
C11B C12B H12D 109.5 . .
C11B C12B H12E 109.5 . .
H12D C12B H12E 109.5 . .
C11B C12B H12F 109.5 . .
H12D C12B H12F 109.5 . .
H12E C12B H12F 109.5 . .
C4C S1C C1C 92.8(3) . .
C8C S2C C5C 93.1(4) . .
C2C C1C S1C 110.3(4) . .
C2C C1C P3 131.1(4) . .
S1C C1C P3 118.6(3) . .
C1C C2C C3C 113.3(5) . .
C1C C2C H2C 123.3 . .
C3C C2C H2C 123.3 . .
C4C C3C C2C 113.6(5) . .
C4C C3C H3C 123.2 . .
C2C C3C H3C 123.2 . .
C3C C4C C5C 131.0(5) . .
C3C C4C S1C 110.0(4) . .
C5C C4C S1C 119.1(4) . .
C6C C5C C4C 126.7(5) . .
C6C C5C S2C 110.0(4) . .
C4C C5C S2C 123.3(5) . .
C7C C6C C5C 108.2(5) . .
C7C C6C H6C 125.9 . .
C5C C6C H6C 125.9 . .
C8C C7C C6C 115.6(7) . .
C8C C7C H7C 122.2 . .
C6C C7C H7C 122.2 . .
C7C C8C S2C 113.1(6) . .
C7C C8C H8C 123.5 . .
S2C C8C H8C 123.5 . .
C10C C9C P3 110.9(4) . .
C10C C9C H9C1 109.5 . .
P3 C9C H9C1 109.5 . .
C10C C9C H9C2 109.5 . .
P3 C9C H9C2 109.5 . .
H9C1 C9C H9C2 108.0 . .
C9C C10C H10G 109.5 . .
C9C C10C H10H 109.5 . .
H10G C10C H10H 109.5 . .
C9C C10C H10I 109.5 . .
H10G C10C H10I 109.5 . .
H10H C10C H10I 109.5 . .
C12C C11C P3 114.1(4) . .
C12C C11C H11E 108.7 . .
P3 C11C H11E 108.7 . .
C12C C11C H11F 108.7 . .
P3 C11C H11F 108.7 . .
H11E C11C H11F 107.6 . .
C11C C12C H12G 109.5 . .
C11C C12C H12H 109.5 . .
H12G C12C H12H 109.5 . .
C11C C12C H12I 109.5 . .
H12G C12C H12I 109.5 . .
H12H C12C H12I 109.5 . .

loop_
_geom_bond_atom_site_label_1
_geom_bond_atom_site_label_2
_geom_bond_distance
_geom_bond_site_symmetry_2
W1 S1 2.4475(11) .
W1 S4 2.4518(11) .
W1 S3 2.4653(11) .
W1 S2 2.4691(11) .
W1 P1 2.5305(13) .
W1 W3 2.6664(3) .
W1 W2 2.6717(3) 2_775
W1 W2 2.6759(3) .
W1 W3 2.6860(3) 2_775
W2 S1 2.4535(11) .
W2 S3 2.4576(11) 2_775
W2 S4 2.4698(12) 2_775
W2 S2 2.4702(12) .
W2 P2 2.5423(12) .
W2 W1 2.6717(3) 2_775
W2 W3 2.6763(3) 2_775
W2 W3 2.6829(3) .
W3 S4 2.4493(11) .
W3 S3 2.4559(11) 2_775
W3 S1 2.4616(12) 2_775
W3 S2 2.4773(12) .
W3 P3 2.5511(12) .
W3 W2 2.6763(3) 2_775
W3 W1 2.6859(3) 2_775
S1 W3 2.4616(12) 2_775
S3 W3 2.4559(11) 2_775
S3 W2 2.4576(11) 2_775
S4 W2 2.4698(12) 2_775
P1 C1A 1.825(6) .
P1 C11A 1.828(5) .
P1 C9A 1.833(5) .
P2 C1B 1.801(5) .
P2 C11B 1.831(5) .
P2 C9B 1.832(5) .
P3 C1C 1.806(5) .
P3 C11C 1.826(5) .
P3 C9C 1.832(5) .
S1A C4A 1.716(7) .
S1A C1A 1.719(6) .
S2A C5A 1.718(9) .
S2A C8A 1.727(18) .
C1A C2A 1.360(8) .
C2A C3A 1.421(10) .
C2A H2A 0.9300 .
C3A C4A 1.349(11) .
C3A H3A 0.9300 .
C4A C5A 1.477(10) .
C5A C6A 1.372(13) .
C6A C7A 1.399(13) .
C6A H6A 0.9300 .
C7A C8A 1.31(2) .
C7A H7A 0.9300 .
C8A H8A 0.9300 .
C9A C10A 1.512(9) .
C9A H9A1 0.9700 .
C9A H9A2 0.9700 .
C10A H10A 0.9600 .
C10A H10B 0.9600 .
C10A H10C 0.9600 .
C11A C12A 1.517(7) .
C11A H11A 0.9700 .
C11A H11B 0.9700 .
C12A H12A 0.9600 .
C12A H12B 0.9600 .
C12A H12C 0.9600 .
S1B C4B 1.719(5) .
S1B C1B 1.725(5) .
S2B C8B 1.686(7) .
S2B C5B 1.717(6) .
C1B C2B 1.333(8) .
C2B C3B 1.425(7) .
C2B H2B 0.9300 .
C3B C4B 1.351(8) .
C3B H3B 0.9300 .
C4B C5B 1.454(7) .
C5B C6B 1.423(8) .
C6B C7B 1.421(8) .
C6B H6B 0.9300 .
C7B C8B 1.349(9) .
C7B H7B 0.9300 .
C8B H8B 0.9300 .
C9B C10B 1.524(8) .
C9B H9B1 0.9700 .
C9B H9B2 0.9700 .
C10B H10D 0.9600 .
C10B H10E 0.9600 .
C10B H10F 0.9600 .
C11B C12B 1.519(8) .
C11B H11C 0.9700 .
C11B H11D 0.9700 .
C12B H12D 0.9600 .
C12B H12E 0.9600 .
C12B H12F 0.9600 .
S1C C4C 1.720(6) .
S1C C1C 1.735(5) .
S2C C8C 1.675(9) .
S2C C5C 1.697(6) .
C1C C2C 1.360(7) .
C2C C3C 1.413(8) .
C2C H2C 0.9300 .
C3C C4C 1.375(8) .
C3C H3C 0.9300 .
C4C C5C 1.465(8) .
C5C C6C 1.451(8) .
C6C C7C 1.424(9) .
C6C H6C 0.9300 .
C7C C8C 1.296(12) .
C7C H7C 0.9300 .
C8C H8C 0.9300 .
C9C C10C 1.512(8) .
C9C H9C1 0.9700 .
C9C H9C2 0.9700 .
C10C H10G 0.9600 .
C10C H10H 0.9600 .
C10C H10I 0.9600 .
C11C C12C 1.524(8) .
C11C H11E 0.9700 .
C11C H11F 0.9700 .
C12C H12G 0.9600 .
C12C H12H 0.9600 .
C12C H12I 0.9600 .
